data_1502034
loop_
_publ_author_name
'Sun, Christina'
'Lu, Jiasheng'
'Wang, Suning'

_publ_section_title
;
 Donor-acceptor assisted alkyne hydration: a luminescent boron-stabilized
 enol.
;
_journal_issue 5
_journal_name_full 'Organic letters'
_journal_page_first 1226
_journal_page_last 1229
_journal_paper_doi 10.1021/ol200106a
_journal_volume 13
_journal_year 2011
_chemical_formula_sum 'C31 H32 B N O'
_chemical_formula_weight 445.39
_chemical_name_systematic
;

 ?

;
_space_group_IT_number 14
_symmetry_cell_setting monoclinic
_symmetry_space_group_name_Hall '-P 2ybc'
_symmetry_space_group_name_H-M 'P 1 21/c 1'
_atom_sites_solution_hydrogens geom
_atom_sites_solution_primary direct
_atom_sites_solution_secondary difmap
_audit_creation_method SHELXL-97
_cell_angle_alpha 90.00
_cell_angle_beta 98.526(13)
_cell_angle_gamma 90.00
_cell_formula_units_Z 4
_cell_length_a 13.196(15)
_cell_length_b 13.291(15)
_cell_length_c 15.960(18)
_cell_measurement_reflns_used 809
_cell_measurement_temperature 180(2)
_cell_measurement_theta_max 17.66
_cell_measurement_theta_min 2.19
_cell_volume 2768(5)
_computing_cell_refinement 'Bruker SAINT'
_computing_data_collection 'Bruker APEX2'
_computing_data_reduction 'Bruker SAINT'
_computing_molecular_graphics 'Bruker SHELXTL'
_computing_publication_material 'Bruker SHELXTL'
_computing_structure_refinement 'SHELXL-97 (Sheldrick, 1997)'
_computing_structure_solution 'SHELXS-97 (Sheldrick, 1990)'
_diffrn_ambient_temperature 180(2)
_diffrn_measured_fraction_theta_full 0.999
_diffrn_measured_fraction_theta_max 0.999
_diffrn_measurement_device_type 'Bruker APEX-II CCD'
_diffrn_measurement_method '\f and \w scans'
_diffrn_radiation_monochromator graphite
_diffrn_radiation_source 'fine-focus sealed tube'
_diffrn_radiation_type MoK\a
_diffrn_radiation_wavelength 0.71073
_diffrn_reflns_av_R_equivalents 0.1889
_diffrn_reflns_av_sigmaI/netI 0.1909
_diffrn_reflns_limit_h_max 16
_diffrn_reflns_limit_h_min -16
_diffrn_reflns_limit_k_max 16
_diffrn_reflns_limit_k_min -16
_diffrn_reflns_limit_l_max 19
_diffrn_reflns_limit_l_min -19
_diffrn_reflns_number 25307
_diffrn_reflns_theta_full 26.00
_diffrn_reflns_theta_max 26.00
_diffrn_reflns_theta_min 2.19
_diffrn_standards_number 0
_exptl_absorpt_coefficient_mu 0.063
_exptl_absorpt_correction_T_max 0.9969
_exptl_absorpt_correction_T_min 0.9969
_exptl_absorpt_correction_type multi-scan
_exptl_crystal_colour yellow
_exptl_crystal_density_diffrn 1.069
_exptl_crystal_density_method 'not measured'
_exptl_crystal_description block
_exptl_crystal_F_000 952
_exptl_crystal_size_max 0.05
_exptl_crystal_size_mid 0.05
_exptl_crystal_size_min 0.05
_platon_squeeze_details 'A disordered diethylether solvent molecule was removed by SQUEEZE.'
_refine_diff_density_max 0.278
_refine_diff_density_min -0.385
_refine_diff_density_rms 0.078
_refine_ls_extinction_coef 0.0035(12)
_refine_ls_extinction_expression Fc^*^=kFc[1+0.001xFc^2^\l^3^/sin(2\q)]^-1/4^
_refine_ls_extinction_method SHELXL
_refine_ls_goodness_of_fit_ref 0.915
_refine_ls_hydrogen_treatment mixed
_refine_ls_matrix_type full
_refine_ls_number_parameters 317
_refine_ls_number_reflns 5443
_refine_ls_number_restraints 1
_refine_ls_restrained_S_all 0.915
_refine_ls_R_factor_all 0.2209
_refine_ls_R_factor_gt 0.0982
_refine_ls_shift/su_max 0.000
_refine_ls_shift/su_mean 0.000
_refine_ls_structure_factor_coef Fsqd
_refine_ls_weighting_details 'calc w=1/[\s^2^(Fo^2^)+(0.1000P)^2^+0.0000P] where P=(Fo^2^+2Fc^2^)/3'
_refine_ls_weighting_scheme calc
_refine_ls_wR_factor_gt 0.2132
_refine_ls_wR_factor_ref 0.2674
_reflns_number_gt 1952
_reflns_number_total 5443
_reflns_threshold_expression >2sigma(I)
_cod_data_source_file ol200106a_si_004.cif
_cod_data_source_block louis20
_cod_depositor_comments
;
The following automatic conversions were performed:

'_symmetry_cell_setting' value 'Monoclinic' changed to 'monoclinic'
according to /home/saulius/struct/CIF-dictionaries/cif_core.dic
dictionary named 'cif_core.dic' version 2.4.1 from 2010-06-29.

Automatic conversion script
Id: cif_fix_values 1715 2011-07-08 13:25:40Z adriana 
;
_cod_original_sg_symbol_H-M P2(1)/c
_cod_database_code 1502034

loop_
_symmetry_equiv_pos_as_xyz
'x, y, z'
'-x, y+1/2, -z+1/2'
'-x, -y, -z'
'x, -y-1/2, z-1/2'

loop_
_atom_site_label
_atom_site_type_symbol
_atom_site_fract_x
_atom_site_fract_y
_atom_site_fract_z
_atom_site_U_iso_or_equiv
_atom_site_adp_type
_atom_site_occupancy
_atom_site_symmetry_multiplicity
_atom_site_calc_flag
_atom_site_refinement_flags
N1 N 0.4496(3) 0.1304(3) -0.4798(2) 0.0435(10) Uani 1 1 d D
H1A H 0.387(3) 0.134(3) -0.453(3) 0.052 Uiso 1 1 d D
B1 B 0.3209(4) 0.1291(4) -0.2557(3) 0.0391(13) Uani 1 1 d .
O1 O 0.3932(3) 0.1348(2) -0.32838(17) 0.0428(8) Uani 1 1 d .
C1 C 0.4132(4) 0.1241(3) -0.1769(3) 0.0404(12) Uani 1 1 d .
C2 C 0.4166(4) 0.1271(3) -0.0871(3) 0.0472(13) Uani 1 1 d .
H2A H 0.3545 0.1299 -0.0638 0.057 Uiso 1 1 calc R
C3 C 0.5090(4) 0.1259(3) -0.0338(3) 0.0473(13) Uani 1 1 d .
H3A H 0.5092 0.1223 0.0257 0.057 Uiso 1 1 calc R
C4 C 0.6015(4) 0.1300(3) -0.0649(3) 0.0500(13) Uani 1 1 d .
H4A H 0.6644 0.1318 -0.0272 0.060 Uiso 1 1 calc R
C5 C 0.6010(4) 0.1315(3) -0.1523(3) 0.0419(12) Uani 1 1 d .
H5A H 0.6635 0.1332 -0.1752 0.050 Uiso 1 1 calc R
C6 C 0.5088(4) 0.1304(3) -0.2046(3) 0.0386(11) Uani 1 1 d .
C7 C 0.4919(4) 0.1324(3) -0.2989(3) 0.0398(12) Uani 1 1 d .
C8 C 0.5663(4) 0.1316(3) -0.3487(3) 0.0410(12) Uani 1 1 d .
H8A H 0.6356 0.1339 -0.3221 0.049 Uiso 1 1 calc R
C9 C 0.5466(4) 0.1273(3) -0.4397(3) 0.0420(12) Uani 1 1 d .
C10 C 0.6247(4) 0.1205(3) -0.4900(3) 0.0473(13) Uani 1 1 d .
H10A H 0.6944 0.1199 -0.4644 0.057 Uiso 1 1 calc R
C11 C 0.6000(4) 0.1148(3) -0.5774(3) 0.0468(13) Uani 1 1 d .
H11A H 0.6529 0.1077 -0.6114 0.056 Uiso 1 1 calc R
C12 C 0.5001(4) 0.1191(3) -0.6146(3) 0.0459(13) Uani 1 1 d .
H12A H 0.4840 0.1164 -0.6746 0.055 Uiso 1 1 calc R
C13 C 0.4232(4) 0.1272(3) -0.5668(3) 0.0488(13) Uani 1 1 d .
H13A H 0.3535 0.1305 -0.5924 0.059 Uiso 1 1 calc R
C14 C 0.2637(4) 0.2367(4) -0.2470(3) 0.0415(12) Uani 1 1 d .
C15 C 0.2875(4) 0.3315(4) -0.2794(3) 0.0438(12) Uani 1 1 d .
C16 C 0.2423(4) 0.4183(4) -0.2570(3) 0.0470(13) Uani 1 1 d .
H16A H 0.2614 0.4801 -0.2802 0.056 Uiso 1 1 calc R
C17 C 0.1696(4) 0.4204(4) -0.2018(3) 0.0482(13) Uani 1 1 d .
C18 C 0.1451(4) 0.3287(4) -0.1713(3) 0.0505(14) Uani 1 1 d .
H18A H 0.0951 0.3270 -0.1342 0.061 Uiso 1 1 calc R
C19 C 0.1876(4) 0.2401(4) -0.1904(3) 0.0456(13) Uani 1 1 d .
C20 C 0.1498(4) 0.1451(4) -0.1546(3) 0.0572(15) Uani 1 1 d .
H20A H 0.1251 0.1601 -0.1010 0.086 Uiso 1 1 calc R
H20B H 0.2060 0.0963 -0.1445 0.086 Uiso 1 1 calc R
H20C H 0.0938 0.1169 -0.1949 0.086 Uiso 1 1 calc R
C21 C 0.3645(4) 0.3447(4) -0.3421(3) 0.0547(15) Uani 1 1 d .
H21A H 0.3762 0.4166 -0.3505 0.082 Uiso 1 1 calc R
H21B H 0.3369 0.3137 -0.3964 0.082 Uiso 1 1 calc R
H21C H 0.4294 0.3123 -0.3193 0.082 Uiso 1 1 calc R
C22 C 0.1204(4) 0.5192(4) -0.1799(4) 0.0680(17) Uani 1 1 d .
H22A H 0.1365 0.5314 -0.1188 0.102 Uiso 1 1 calc R
H22B H 0.0459 0.5149 -0.1961 0.102 Uiso 1 1 calc R
H22C H 0.1472 0.5745 -0.2108 0.102 Uiso 1 1 calc R
C23 C 0.2527(4) 0.0311(4) -0.2875(3) 0.0431(13) Uani 1 1 d .
C24 C 0.2597(4) -0.0655(4) -0.2502(3) 0.0500(14) Uani 1 1 d .
C25 C 0.2104(4) -0.1490(4) -0.2887(3) 0.0528(14) Uani 1 1 d .
H25A H 0.2186 -0.2125 -0.2611 0.063 Uiso 1 1 calc R
C26 C 0.1492(4) -0.1416(4) -0.3670(3) 0.0513(14) Uani 1 1 d .
C27 C 0.1373(4) -0.0493(4) -0.4019(3) 0.0535(14) Uani 1 1 d .
H27A H 0.0932 -0.0429 -0.4544 0.064 Uiso 1 1 calc R
C28 C 0.1848(4) 0.0367(4) -0.3668(3) 0.0500(14) Uani 1 1 d .
C29 C 0.1645(4) 0.1354(4) -0.4141(3) 0.0617(15) Uani 1 1 d .
H29A H 0.1291 0.1222 -0.4714 0.092 Uiso 1 1 calc R
H29B H 0.2298 0.1693 -0.4175 0.092 Uiso 1 1 calc R
H29C H 0.1217 0.1785 -0.3840 0.092 Uiso 1 1 calc R
C30 C 0.3296(4) -0.0875(4) -0.1655(3) 0.0629(16) Uani 1 1 d .
H30A H 0.3288 -0.1598 -0.1536 0.094 Uiso 1 1 calc R
H30B H 0.3045 -0.0504 -0.1197 0.094 Uiso 1 1 calc R
H30C H 0.3998 -0.0663 -0.1697 0.094 Uiso 1 1 calc R
C31 C 0.1046(4) -0.2362(4) -0.4102(4) 0.0772(19) Uani 1 1 d .
H31A H 0.0425 -0.2193 -0.4493 0.116 Uiso 1 1 calc R
H31B H 0.0874 -0.2837 -0.3675 0.116 Uiso 1 1 calc R
H31C H 0.1549 -0.2669 -0.4417 0.116 Uiso 1 1 calc R

loop_
_atom_site_aniso_label
_atom_site_aniso_U_11
_atom_site_aniso_U_22
_atom_site_aniso_U_33
_atom_site_aniso_U_23
_atom_site_aniso_U_13
_atom_site_aniso_U_12
N1 0.057(3) 0.049(3) 0.025(2) 0.0001(19) 0.010(2) 0.000(2)
B1 0.055(4) 0.047(3) 0.017(2) 0.009(2) 0.010(2) 0.003(3)
O1 0.055(2) 0.059(2) 0.0166(16) -0.0002(14) 0.0116(15) 0.0021(17)
C1 0.062(3) 0.033(3) 0.027(2) -0.003(2) 0.009(2) 0.002(2)
C2 0.075(4) 0.048(3) 0.021(2) 0.002(2) 0.016(3) 0.009(3)
C3 0.072(4) 0.047(3) 0.022(3) 0.004(2) 0.004(3) -0.003(3)
C4 0.071(4) 0.049(3) 0.026(3) 0.001(2) -0.004(3) -0.003(3)
C5 0.057(3) 0.045(3) 0.024(2) 0.000(2) 0.007(2) 0.005(2)
C6 0.053(3) 0.037(3) 0.026(2) 0.003(2) 0.007(2) 0.004(2)
C7 0.056(3) 0.042(3) 0.024(2) -0.003(2) 0.012(2) 0.000(3)
C8 0.054(3) 0.044(3) 0.025(2) -0.002(2) 0.007(2) -0.004(2)
C9 0.052(3) 0.041(3) 0.035(3) 0.002(2) 0.009(2) -0.003(2)
C10 0.052(3) 0.059(3) 0.033(3) 0.005(2) 0.010(2) 0.004(3)
C11 0.060(4) 0.055(3) 0.030(3) 0.000(2) 0.021(3) 0.002(3)
C12 0.071(4) 0.048(3) 0.019(2) -0.007(2) 0.009(3) -0.002(3)
C13 0.065(4) 0.054(3) 0.026(3) 0.009(2) 0.002(2) -0.005(3)
C14 0.050(3) 0.055(3) 0.018(2) 0.000(2) 0.001(2) -0.008(2)
C15 0.058(3) 0.047(3) 0.025(3) 0.003(2) 0.003(2) -0.008(3)
C16 0.065(4) 0.041(3) 0.033(3) 0.004(2) 0.002(3) 0.006(3)
C17 0.057(3) 0.058(4) 0.031(3) -0.006(3) 0.008(2) 0.007(3)
C18 0.063(4) 0.060(4) 0.030(3) 0.006(3) 0.015(2) 0.002(3)
C19 0.063(3) 0.045(3) 0.030(3) 0.006(2) 0.009(2) 0.005(3)
C20 0.071(4) 0.065(4) 0.041(3) 0.000(3) 0.024(3) 0.001(3)
C21 0.084(4) 0.045(3) 0.041(3) 0.001(2) 0.028(3) 0.001(3)
C22 0.077(4) 0.078(4) 0.051(4) -0.003(3) 0.016(3) 0.014(3)
C23 0.056(3) 0.053(3) 0.021(3) -0.001(2) 0.011(2) 0.003(3)
C24 0.070(4) 0.051(3) 0.034(3) -0.006(3) 0.023(3) -0.004(3)
C25 0.063(4) 0.054(4) 0.045(3) -0.008(3) 0.019(3) -0.002(3)
C26 0.062(4) 0.051(4) 0.043(3) -0.016(3) 0.016(3) -0.011(3)
C27 0.055(4) 0.065(4) 0.041(3) -0.009(3) 0.008(3) -0.002(3)
C28 0.055(3) 0.060(4) 0.035(3) -0.004(3) 0.006(3) -0.001(3)
C29 0.073(4) 0.074(4) 0.034(3) 0.002(3) -0.006(3) 0.001(3)
C30 0.109(5) 0.056(3) 0.023(3) 0.008(2) 0.009(3) 0.006(3)
C31 0.070(4) 0.088(5) 0.074(5) -0.018(4) 0.014(3) -0.009(3)

loop_
_atom_type_symbol
_atom_type_description
_atom_type_scat_dispersion_real
_atom_type_scat_dispersion_imag
_atom_type_scat_source
C C 0.0033 0.0016 'International Tables Vol C Tables 4.2.6.8 and 6.1.1.4'
H H 0.0000 0.0000 'International Tables Vol C Tables 4.2.6.8 and 6.1.1.4'
B B 0.0013 0.0007 'International Tables Vol C Tables 4.2.6.8 and 6.1.1.4'
N N 0.0061 0.0033 'International Tables Vol C Tables 4.2.6.8 and 6.1.1.4'
O O 0.0106 0.0060 'International Tables Vol C Tables 4.2.6.8 and 6.1.1.4'

loop_
_geom_angle_atom_site_label_1
_geom_angle_atom_site_label_2
_geom_angle_atom_site_label_3
_geom_angle
C9 N1 C13 123.9(4)
C9 N1 H1A 127(3)
C13 N1 H1A 109(3)
O1 B1 C1 96.0(4)
O1 B1 C23 99.9(3)
C1 B1 C23 122.0(4)
O1 B1 C14 110.5(4)
C1 B1 C14 105.9(4)
C23 B1 C14 119.3(4)
C7 O1 B1 113.7(3)
C6 C1 C2 114.8(4)
C6 C1 B1 111.2(4)
C2 C1 B1 133.5(4)
C3 C2 C1 120.8(5)
C3 C2 H2A 119.6
C1 C2 H2A 119.6
C2 C3 C4 121.6(4)
C2 C3 H3A 119.2
C4 C3 H3A 119.2
C3 C4 C5 119.0(5)
C3 C4 H4A 120.5
C5 C4 H4A 120.5
C6 C5 C4 118.8(5)
C6 C5 H5A 120.6
C4 C5 H5A 120.6
C5 C6 C1 124.7(4)
C5 C6 C7 127.0(4)
C1 C6 C7 108.3(4)
O1 C7 C8 123.8(4)
O1 C7 C6 110.7(4)
C8 C7 C6 125.5(5)
C7 C8 C9 123.8(5)
C7 C8 H8A 118.1
C9 C8 H8A 118.1
N1 C9 C10 117.4(4)
N1 C9 C8 119.7(4)
C10 C9 C8 122.9(5)
C11 C10 C9 119.8(5)
C11 C10 H10A 120.1
C9 C10 H10A 120.1
C12 C11 C10 120.2(4)
C12 C11 H11A 119.9
C10 C11 H11A 119.9
C13 C12 C11 120.7(5)
C13 C12 H12A 119.6
C11 C12 H12A 119.6
C12 C13 N1 117.9(5)
C12 C13 H13A 121.0
N1 C13 H13A 121.0
C15 C14 C19 114.3(4)
C15 C14 B1 128.3(4)
C19 C14 B1 116.9(4)
C16 C15 C14 121.8(5)
C16 C15 C21 115.3(4)
C14 C15 C21 122.9(4)
C15 C16 C17 123.2(5)
C15 C16 H16A 118.4
C17 C16 H16A 118.4
C18 C17 C16 115.4(5)
C18 C17 C22 123.5(5)
C16 C17 C22 121.1(5)
C19 C18 C17 124.4(5)
C19 C18 H18A 117.8
C17 C18 H18A 117.8
C18 C19 C14 121.0(4)
C18 C19 C20 118.2(5)
C14 C19 C20 120.7(4)
C19 C20 H20A 109.5
C19 C20 H20B 109.5
H20A C20 H20B 109.5
C19 C20 H20C 109.5
H20A C20 H20C 109.5
H20B C20 H20C 109.5
C15 C21 H21A 109.5
C15 C21 H21B 109.5
H21A C21 H21B 109.5
C15 C21 H21C 109.5
H21A C21 H21C 109.5
H21B C21 H21C 109.5
C17 C22 H22A 109.5
C17 C22 H22B 109.5
H22A C22 H22B 109.5
C17 C22 H22C 109.5
H22A C22 H22C 109.5
H22B C22 H22C 109.5
C24 C23 C28 114.3(4)
C24 C23 B1 126.9(4)
C28 C23 B1 118.5(4)
C25 C24 C23 123.0(5)
C25 C24 C30 114.6(5)
C23 C24 C30 122.2(4)
C24 C25 C26 121.0(5)
C24 C25 H25A 119.5
C26 C25 H25A 119.5
C27 C26 C25 117.0(5)
C27 C26 C31 123.7(5)
C25 C26 C31 119.2(5)
C26 C27 C28 124.6(5)
C26 C27 H27A 117.7
C28 C27 H27A 117.7
C27 C28 C23 119.9(5)
C27 C28 C29 118.5(5)
C23 C28 C29 121.5(5)
C28 C29 H29A 109.5
C28 C29 H29B 109.5
H29A C29 H29B 109.5
C28 C29 H29C 109.5
H29A C29 H29C 109.5
H29B C29 H29C 109.5
C24 C30 H30A 109.5
C24 C30 H30B 109.5
H30A C30 H30B 109.5
C24 C30 H30C 109.5
H30A C30 H30C 109.5
H30B C30 H30C 109.5
C26 C31 H31A 109.5
C26 C31 H31B 109.5
H31A C31 H31B 109.5
C26 C31 H31C 109.5
H31A C31 H31C 109.5
H31B C31 H31C 109.5

loop_
_geom_bond_atom_site_label_1
_geom_bond_atom_site_label_2
_geom_bond_distance
N1 C9 1.344(6)
N1 C13 1.381(6)
N1 H1A 0.98(3)
B1 O1 1.609(6)
B1 C1 1.617(7)
B1 C23 1.621(7)
B1 C14 1.632(7)
O1 C7 1.318(5)
C1 C6 1.400(6)
C1 C2 1.427(6)
C2 C3 1.380(6)
C2 H2A 0.9500
C3 C4 1.385(7)
C3 H3A 0.9500
C4 C5 1.395(6)
C4 H4A 0.9500
C5 C6 1.370(6)
C5 H5A 0.9500
C6 C7 1.489(6)
C7 C8 1.352(6)
C8 C9 1.438(6)
C8 H8A 0.9500
C9 C10 1.399(6)
C10 C11 1.386(6)
C10 H10A 0.9500
C11 C12 1.365(6)
C11 H11A 0.9500
C12 C13 1.362(7)
C12 H12A 0.9500
C13 H13A 0.9500
C14 C15 1.414(6)
C14 C19 1.448(7)
C15 C16 1.370(6)
C15 C21 1.539(7)
C16 C17 1.396(7)
C16 H16A 0.9500
C17 C18 1.369(7)
C17 C22 1.528(7)
C18 C19 1.358(6)
C18 H18A 0.9500
C19 C20 1.501(7)
C20 H20A 0.9800
C20 H20B 0.9800
C20 H20C 0.9800
C21 H21A 0.9800
C21 H21B 0.9800
C21 H21C 0.9800
C22 H22A 0.9800
C22 H22B 0.9800
C22 H22C 0.9800
C23 C24 1.413(7)
C23 C28 1.440(6)
C24 C25 1.384(7)
C24 C30 1.547(7)
C25 C26 1.387(7)
C25 H25A 0.9500
C26 C27 1.347(7)
C26 C31 1.510(7)
C27 C28 1.382(7)
C27 H27A 0.9500
C28 C29 1.517(7)
C29 H29A 0.9800
C29 H29B 0.9800
C29 H29C 0.9800
C30 H30A 0.9800
C30 H30B 0.9800
C30 H30C 0.9800
C31 H31A 0.9800
C31 H31B 0.9800
C31 H31C 0.9800

loop_
_geom_torsion_atom_site_label_1
_geom_torsion_atom_site_label_2
_geom_torsion_atom_site_label_3
_geom_torsion_atom_site_label_4
_geom_torsion
C1 B1 O1 C7 0.6(5)
C23 B1 O1 C7 -123.3(4)
C14 B1 O1 C7 110.1(4)
O1 B1 C1 C6 2.1(5)
C23 B1 C1 C6 107.8(5)
C14 B1 C1 C6 -111.3(4)
O1 B1 C1 C2 173.1(5)
C23 B1 C1 C2 -81.2(7)
C14 B1 C1 C2 59.8(6)
C6 C1 C2 C3 -6.2(7)
B1 C1 C2 C3 -176.9(5)
C1 C2 C3 C4 5.2(7)
C2 C3 C4 C5 -2.5(7)
C3 C4 C5 C6 1.0(7)
C4 C5 C6 C1 -2.5(7)
C4 C5 C6 C7 179.5(4)
C2 C1 C6 C5 4.9(7)
B1 C1 C6 C5 177.8(4)
C2 C1 C6 C7 -176.7(4)
B1 C1 C6 C7 -3.9(5)
B1 O1 C7 C8 176.8(4)
B1 O1 C7 C6 -3.0(5)
C5 C6 C7 O1 -177.4(4)
C1 C6 C7 O1 4.4(5)
C5 C6 C7 C8 2.8(8)
C1 C6 C7 C8 -175.4(4)
O1 C7 C8 C9 -3.8(7)
C6 C7 C8 C9 176.0(4)
C13 N1 C9 C10 0.1(7)
C13 N1 C9 C8 179.7(4)
C7 C8 C9 N1 4.3(7)
C7 C8 C9 C10 -176.1(5)
N1 C9 C10 C11 -1.7(7)
C8 C9 C10 C11 178.7(4)
C9 C10 C11 C12 2.2(7)
C10 C11 C12 C13 -1.3(7)
C11 C12 C13 N1 -0.2(7)
C9 N1 C13 C12 0.8(7)
O1 B1 C14 C15 -15.2(6)
C1 B1 C14 C15 87.6(5)
C23 B1 C14 C15 -130.1(5)
O1 B1 C14 C19 173.6(4)
C1 B1 C14 C19 -83.5(5)
C23 B1 C14 C19 58.7(5)
C19 C14 C15 C16 0.9(6)
B1 C14 C15 C16 -170.4(4)
C19 C14 C15 C21 -178.6(4)
B1 C14 C15 C21 10.0(7)
C14 C15 C16 C17 -0.5(7)
C21 C15 C16 C17 179.1(4)
C15 C16 C17 C18 -0.5(7)
C15 C16 C17 C22 -179.1(5)
C16 C17 C18 C19 1.0(7)
C22 C17 C18 C19 179.6(5)
C17 C18 C19 C14 -0.6(8)
C17 C18 C19 C20 -177.6(5)
C15 C14 C19 C18 -0.4(7)
B1 C14 C19 C18 172.0(4)
C15 C14 C19 C20 176.6(4)
B1 C14 C19 C20 -11.0(6)
O1 B1 C23 C24 107.4(5)
C1 B1 C23 C24 3.8(7)
C14 B1 C23 C24 -132.2(5)
O1 B1 C23 C28 -65.4(5)
C1 B1 C23 C28 -169.0(4)
C14 B1 C23 C28 55.0(6)
C28 C23 C24 C25 3.7(7)
B1 C23 C24 C25 -169.4(4)
C28 C23 C24 C30 179.2(4)
B1 C23 C24 C30 6.2(7)
C23 C24 C25 C26 -1.0(8)
C30 C24 C25 C26 -176.9(4)
C24 C25 C26 C27 -2.2(7)
C24 C25 C26 C31 174.5(5)
C25 C26 C27 C28 2.6(8)
C31 C26 C27 C28 -174.0(5)
C26 C27 C28 C23 0.3(8)
C26 C27 C28 C29 179.5(5)
C24 C23 C28 C27 -3.3(7)
B1 C23 C28 C27 170.4(4)
C24 C23 C28 C29 177.4(4)
B1 C23 C28 C29 -8.9(7)

loop_
_platon_squeeze_void_nr
_platon_squeeze_void_average_x
_platon_squeeze_void_average_y
_platon_squeeze_void_average_z
_platon_squeeze_void_volume
_platon_squeeze_void_count_electrons
1 0.000 0.000 0.000 240.0 22.7
2 0.000 0.500 0.500 240.0 22.7
